data_4066289
loop_
_publ_author_name
'Yao, Shenglai'
'Zhang, Xinhao'
'Xiong, Yun'
'Schwarz, Helmut'
'Driess, Matthias'

_publ_section_title
;
 Isomerization of an N-Heterocyclic Germylene to an
 Azagermabenzen-1-ylidene and Its Coupling to a Unique
 Bis(germylene)&#x00A7;
;
_journal_issue 21
_journal_name_full Organometallics
_journal_page_first 5353
_journal_paper_doi 10.1021/om100383y
_journal_volume 29
_journal_year 2010
_chemical_formula_sum 'C64 H94 Ge2 N4'
_chemical_formula_weight 1064.61
_chemical_name_systematic
; 
 ? 
;
_space_group_IT_number 2
_symmetry_cell_setting triclinic
_symmetry_space_group_name_Hall '-P 1'
_symmetry_space_group_name_H-M 'P -1'
_atom_sites_solution_hydrogens geom
_atom_sites_solution_primary direct
_atom_sites_solution_secondary difmap
_audit_creation_method
;
CrysAlis RED, Oxford Diffraction Ltd.,
Version 1.171.29.10 (release 13-04-2006 CrysAlis171 .NET)
(compiled Apr 13 2006,12:24:59)
;
_cell_angle_alpha 78.926(12)
_cell_angle_beta 82.882(17)
_cell_angle_gamma 78.326(16)
_cell_formula_units_Z 2
_cell_length_a 11.403(3)
_cell_length_b 14.520(2)
_cell_length_c 18.793(3)
_cell_measurement_reflns_used 6968
_cell_measurement_temperature 150(2)
_cell_measurement_theta_max 28.6572
_cell_measurement_theta_min 2.9263
_cell_volume 2978.8(10)
_computing_cell_refinement
;
CrysAlis RED, Oxford Diffraction Ltd.,
Version 1.171.29.10 (release 13-04-2006 CrysAlis171 .NET)
(compiled Apr 13 2006,12:24:59)
;
_computing_data_collection
;
CrysAlis CCD, Oxford Diffraction Ltd.,
Version 1.171.29.10 (release 13-04-2006 CrysAlis171 .NET)
(compiled Apr 13 2006,12:24:59)
;
_computing_data_reduction
;
CrysAlis RED, Oxford Diffraction Ltd.,
Version 1.171.29.10 (release 13-04-2006 CrysAlis171 .NET)
(compiled Apr 13 2006,12:24:59)
;
_computing_publication_material 'SHELXL-97 (Sheldrick, 1997)'
_computing_structure_refinement 'SHELXL-97 (Sheldrick, 1997)'
_computing_structure_solution 'SHELXS-97 (Sheldrick, 1990)'
_diffrn_ambient_temperature 150(2)
_diffrn_measured_fraction_theta_full 0.970
_diffrn_measured_fraction_theta_max 0.970
_diffrn_measurement_device_type 'Oxford Diffraction Xcalibur S Sapphire'
_diffrn_measurement_method \w
_diffrn_radiation_monochromator graphite
_diffrn_radiation_source 'Enhance (Mo) X-ray Source'
_diffrn_radiation_type MoK\a
_diffrn_radiation_wavelength 0.71073
_diffrn_reflns_av_R_equivalents 0.0489
_diffrn_reflns_av_sigmaI/netI 0.1652
_diffrn_reflns_limit_h_max 12
_diffrn_reflns_limit_h_min -13
_diffrn_reflns_limit_k_max 17
_diffrn_reflns_limit_k_min -17
_diffrn_reflns_limit_l_max 22
_diffrn_reflns_limit_l_min -19
_diffrn_reflns_number 23925
_diffrn_reflns_theta_full 25.00
_diffrn_reflns_theta_max 25.00
_diffrn_reflns_theta_min 2.93
_exptl_absorpt_coefficient_mu 1.050
_exptl_absorpt_correction_T_max 0.9301
_exptl_absorpt_correction_T_min 0.8670
_exptl_absorpt_correction_type analytical
_exptl_absorpt_process_details
;
CrysAlis RED, Oxford Diffraction Ltd.,
Version 1.171.29.10 (release 13-04-2006 CrysAlis171 .NET)
(compiled Apr 13 2006,12:24:59)
Analytical numeric absorption correction using a multifaceted crystal
  model based on expressions derived by R.C. Clark & J.S. Reid.
(Clark, R. C. & Reid, J. S. (1995). Acta Cryst. A51, 887-897)
;
_exptl_crystal_colour yellow
_exptl_crystal_density_diffrn 1.187
_exptl_crystal_density_method 'not measured'
_exptl_crystal_description prism
_exptl_crystal_F_000 1140
_exptl_crystal_size_max 0.14
_exptl_crystal_size_mid 0.10
_exptl_crystal_size_min 0.07
_refine_diff_density_max 0.296
_refine_diff_density_min -0.394
_refine_diff_density_rms 0.052
_refine_ls_extinction_method none
_refine_ls_goodness_of_fit_ref 0.934
_refine_ls_hydrogen_treatment constr
_refine_ls_matrix_type full
_refine_ls_number_parameters 787
_refine_ls_number_reflns 10182
_refine_ls_number_restraints 381
_refine_ls_restrained_S_all 0.956
_refine_ls_R_factor_all 0.1041
_refine_ls_R_factor_gt 0.0455
_refine_ls_shift/su_max 0.022
_refine_ls_shift/su_mean 0.001
_refine_ls_structure_factor_coef Fsqd
_refine_ls_weighting_details 'calc w=1/[\s^2^(Fo^2^)+(0.0378P)^2^+0.0000P] where P=(Fo^2^+2Fc^2^)/3'
_refine_ls_weighting_scheme calc
_refine_ls_wR_factor_gt 0.0882
_refine_ls_wR_factor_ref 0.0938
_reflns_number_gt 5230
_reflns_number_total 10182
_reflns_threshold_expression >2sigma(I)
_cod_data_source_file om100383y_si_002.cif
_cod_data_source_block compound3
_cod_original_cell_volume 2978.7(10)
_cod_original_sg_symbol_H-M P-1
_cod_database_code 4066289

loop_
_symmetry_equiv_pos_as_xyz
'x, y, z'
'-x, -y, -z'

loop_
_atom_site_label
_atom_site_type_symbol
_atom_site_fract_x
_atom_site_fract_y
_atom_site_fract_z
_atom_site_U_iso_or_equiv
_atom_site_adp_type
_atom_site_occupancy
_atom_site_symmetry_multiplicity
_atom_site_calc_flag
_atom_site_refinement_flags
_atom_site_disorder_assembly
_atom_site_disorder_group
Ge1 Ge 0.34117(3) 0.14580(2) 0.188398(19) 0.02928(13) Uani 1 1 d . A .
Ge2 Ge -0.15866(6) 0.35241(4) 0.27391(3) 0.0415(3) Uani 0.7446(15) 1 d PD A 1
Ge2A Ge 0.1303(2) 0.40915(17) 0.33052(14) 0.0401(8) Uani 0.2554(15) 1 d PD A 2
N1 N 0.3962(2) 0.27392(17) 0.15845(15) 0.0326(8) Uani 1 1 d . . .
N2 N 0.4090(2) 0.13166(18) 0.28808(14) 0.0326(7) Uani 1 1 d . . .
N3 N 0.1662(2) 0.17766(18) 0.20768(13) 0.0296(7) Uani 1 1 d D . .
N4 N -0.0481(8) 0.4038(18) 0.3175(15) 0.032(2) Uani 0.7446(15) 1 d PDU A 1
N4A N -0.037(2) 0.411(5) 0.317(4) 0.032(4) Uani 0.2554(15) 1 d PDU A 2
C1 C 0.5062(4) 0.4037(2) 0.1605(2) 0.0572(12) Uani 1 1 d . . .
H1A H 0.5352 0.3999 0.1097 0.086 Uiso 1 1 calc R . .
H1B H 0.5724 0.4105 0.1867 0.086 Uiso 1 1 calc R . .
H1C H 0.4412 0.4590 0.1625 0.086 Uiso 1 1 calc R . .
C2 C 0.4599(3) 0.3138(2) 0.1957(2) 0.0423(10) Uani 1 1 d . . .
C3 C 0.4923(4) 0.2744(2) 0.2650(2) 0.0542(12) Uani 1 1 d . . .
H3 H 0.5294 0.3123 0.2881 0.081 Uiso 1 1 calc R . .
C4 C 0.4770(4) 0.1854(3) 0.3052(2) 0.0514(11) Uani 1 1 d . . .
C5 C 0.5535(4) 0.1526(3) 0.3698(2) 0.0736(14) Uani 1 1 d . . .
H5A H 0.5395 0.2025 0.3999 0.110 Uiso 1 1 calc R . .
H5B H 0.6387 0.1401 0.3519 0.110 Uiso 1 1 calc R . .
H5C H 0.5315 0.0940 0.3990 0.110 Uiso 1 1 calc R . .
C6 C 0.3958(3) 0.3100(2) 0.08061(18) 0.0311(9) Uani 1 1 d . . .
C7 C 0.3125(3) 0.3900(2) 0.05270(19) 0.0325(9) Uani 1 1 d . . .
C8 C 0.3172(3) 0.4182(2) -0.0219(2) 0.0411(10) Uani 1 1 d . . .
H8 H 0.2600 0.4711 -0.0418 0.062 Uiso 1 1 calc R . .
C9 C 0.4017(3) 0.3724(3) -0.0681(2) 0.0474(11) Uani 1 1 d . . .
H9 H 0.4031 0.3938 -0.1192 0.071 Uiso 1 1 calc R . .
C10 C 0.4852(3) 0.2948(3) -0.0399(2) 0.0448(10) Uani 1 1 d . . .
H10 H 0.5438 0.2634 -0.0720 0.067 Uiso 1 1 calc R . .
C11 C 0.4847(3) 0.2621(2) 0.0343(2) 0.0366(10) Uani 1 1 d . . .
C12 C 0.4068(3) 0.0391(2) 0.33426(19) 0.0352(9) Uani 1 1 d . . .
C13 C 0.3382(3) 0.0328(2) 0.4015(2) 0.0383(10) Uani 1 1 d . C .
C14 C 0.3410(3) -0.0571(3) 0.44433(19) 0.0448(11) Uani 1 1 d . . .
H14 H 0.2949 -0.0630 0.4901 0.067 Uiso 1 1 calc R . .
C15 C 0.4086(4) -0.1372(3) 0.4218(2) 0.0561(12) Uani 1 1 d . . .
H15 H 0.4089 -0.1979 0.4518 0.084 Uiso 1 1 calc R . .
C16 C 0.4757(3) -0.1297(2) 0.3561(2) 0.0514(11) Uani 1 1 d . . .
H16 H 0.5215 -0.1860 0.3409 0.077 Uiso 1 1 calc R . .
C17 C 0.4786(3) -0.0425(2) 0.3111(2) 0.0399(10) Uani 1 1 d . . .
C18 C 0.2246(3) 0.4498(2) 0.10108(18) 0.0411(10) Uani 1 1 d . . .
H18 H 0.2414 0.4241 0.1529 0.062 Uiso 1 1 calc R . .
C19 C 0.5849(3) 0.1815(2) 0.0635(2) 0.0448(11) Uani 1 1 d . . .
H19 H 0.5635 0.1609 0.1166 0.067 Uiso 1 1 calc R . .
C20 C 0.2643(4) 0.1184(3) 0.4329(2) 0.0625(13) Uani 1 1 d D . .
H20 H 0.2745 0.1798 0.4001 0.094 Uiso 1 1 calc R B 3
C21 C 0.5632(3) -0.0389(3) 0.2421(2) 0.0471(11) Uani 1 1 d . . .
H21 H 0.5480 0.0283 0.2153 0.071 Uiso 1 1 calc R . .
C22 C 0.0936(4) 0.4459(2) 0.09327(18) 0.0524(12) Uani 1 1 d . . .
H22A H 0.0774 0.4656 0.0420 0.079 Uiso 1 1 calc R . .
H22B H 0.0400 0.4890 0.1224 0.079 Uiso 1 1 calc R . .
H22C H 0.0796 0.3806 0.1103 0.079 Uiso 1 1 calc R . .
C23 C 0.2406(4) 0.5550(2) 0.0838(2) 0.0662(13) Uani 1 1 d . . .
H23A H 0.3261 0.5579 0.0819 0.099 Uiso 1 1 calc R . .
H23B H 0.1956 0.5890 0.1218 0.099 Uiso 1 1 calc R . .
H23C H 0.2104 0.5848 0.0366 0.099 Uiso 1 1 calc R . .
C24 C 0.5990(4) 0.0956(3) 0.0262(2) 0.0774(15) Uani 1 1 d . . .
H24A H 0.6224 0.1137 -0.0258 0.116 Uiso 1 1 calc R . .
H24B H 0.5225 0.0728 0.0324 0.116 Uiso 1 1 calc R . .
H24C H 0.6611 0.0446 0.0480 0.116 Uiso 1 1 calc R . .
C25 C 0.7037(4) 0.2173(3) 0.0548(2) 0.0782(15) Uani 1 1 d . . .
H25A H 0.7265 0.2377 0.0030 0.117 Uiso 1 1 calc R . .
H25B H 0.7664 0.1659 0.0754 0.117 Uiso 1 1 calc R . .
H25C H 0.6944 0.2715 0.0804 0.117 Uiso 1 1 calc R . .
C26 C 0.1349(4) 0.1157(4) 0.4551(2) 0.0914(17) Uani 1 1 d . C .
H26A H 0.1038 0.1601 0.4891 0.137 Uiso 1 1 calc R . .
H26B H 0.1262 0.0509 0.4787 0.137 Uiso 1 1 calc R . .
H26C H 0.0896 0.1344 0.4119 0.137 Uiso 1 1 calc R . .
C27 C 0.3137(6) 0.1128(5) 0.5137(3) 0.049(2) Uani 0.570(6) 1 d PDU C 3
H27A H 0.4017 0.1035 0.5087 0.073 Uiso 0.570(6) 1 calc PR C 3
H27B H 0.2880 0.0591 0.5480 0.073 Uiso 0.570(6) 1 calc PR C 3
H27C H 0.2805 0.1723 0.5321 0.073 Uiso 0.570(6) 1 calc PR C 3
C27A C 0.3132(13) 0.1910(9) 0.4531(8) 0.126(6) Uani 0.430(6) 1 d PDU C 4
H27D H 0.2479 0.2425 0.4651 0.188 Uiso 0.430(6) 1 calc PR C 4
H27E H 0.3670 0.2165 0.4126 0.188 Uiso 0.430(6) 1 calc PR C 4
H27F H 0.3586 0.1643 0.4957 0.188 Uiso 0.430(6) 1 calc PR C 4
C28 C 0.5400(4) -0.1027(3) 0.1911(2) 0.0690(14) Uani 1 1 d . . .
H28A H 0.5968 -0.0975 0.1475 0.103 Uiso 1 1 calc R . .
H28B H 0.4576 -0.0823 0.1770 0.103 Uiso 1 1 calc R . .
H28C H 0.5509 -0.1692 0.2162 0.103 Uiso 1 1 calc R . .
C29 C 0.6937(4) -0.0618(3) 0.2595(2) 0.0889(16) Uani 1 1 d . . .
H29A H 0.7118 -0.1272 0.2863 0.133 Uiso 1 1 calc R . .
H29B H 0.7073 -0.0171 0.2893 0.133 Uiso 1 1 calc R . .
H29C H 0.7463 -0.0559 0.2141 0.133 Uiso 1 1 calc R . .
C30 C -0.0417(4) 0.2624(4) 0.2333(3) 0.0348(14) Uani 0.7446(15) 1 d PDU A 1
H30 H -0.0691 0.2234 0.2061 0.052 Uiso 0.7446(15) 1 calc PR A 1
C31 C 0.0820(5) 0.2468(4) 0.2390(4) 0.0260(13) Uani 0.7446(15) 1 d PDU A 1
C32 C 0.1348(5) 0.3024(5) 0.2751(5) 0.0299(15) Uani 0.7446(15) 1 d PDU A 1
H32 H 0.2199 0.2896 0.2750 0.045 Uiso 0.7446(15) 1 calc PR A 1
C33 C 0.0707(6) 0.3744(4) 0.3104(3) 0.0336(13) Uani 0.7446(15) 1 d PDU A 1
C34 C 0.1472(8) 0.4266(7) 0.3481(5) 0.056(3) Uani 0.7446(15) 1 d PDU A 1
H34A H 0.1367 0.4941 0.3257 0.084 Uiso 0.7446(15) 1 calc PR A 1
H34B H 0.2323 0.3971 0.3420 0.084 Uiso 0.7446(15) 1 calc PR A 1
H34C H 0.1204 0.4210 0.4000 0.084 Uiso 0.7446(15) 1 calc PR A 1
C30A C 0.1843(16) 0.3091(16) 0.2775(14) 0.029(4) Uani 0.2554(15) 1 d PDU A 2
H30A H 0.2690 0.2883 0.2733 0.044 Uiso 0.2554(15) 1 calc PR A 2
C31A C 0.1190(15) 0.2594(16) 0.2427(16) 0.035(3) Uani 0.2554(15) 1 d PDU A 2
C32A C -0.0066(15) 0.2888(13) 0.2434(11) 0.039(3) Uani 0.2554(15) 1 d PDU A 2
H32A H -0.0474 0.2573 0.2170 0.058 Uiso 0.2554(15) 1 calc PR A 2
C33A C -0.0772(13) 0.3602(11) 0.2792(9) 0.044(3) Uani 0.2554(15) 1 d PDU A 2
C34A C -0.2161(13) 0.3860(13) 0.2741(9) 0.052(4) Uani 0.2554(15) 1 d PDU A 2
H34D H -0.2575 0.3778 0.3231 0.078 Uiso 0.2554(15) 1 calc PR A 2
H34E H -0.2400 0.3439 0.2458 0.078 Uiso 0.2554(15) 1 calc PR A 2
H34F H -0.2379 0.4525 0.2501 0.078 Uiso 0.2554(15) 1 calc PR A 2
C35 C 0.1088(3) 0.1131(2) 0.1799(2) 0.0325(9) Uani 1 1 d . A .
C36 C 0.1006(3) 0.1235(2) 0.10373(19) 0.0329(9) Uani 1 1 d . . .
C37 C 0.0485(3) 0.0579(3) 0.0791(2) 0.0494(11) Uani 1 1 d . A .
H37 H 0.0449 0.0632 0.0282 0.074 Uiso 1 1 calc R . .
C38 C 0.0020(4) -0.0144(3) 0.1256(2) 0.0648(13) Uani 1 1 d . . .
H38 H -0.0347 -0.0572 0.1073 0.097 Uiso 1 1 calc R A .
C39 C 0.0101(4) -0.0228(3) 0.1994(2) 0.0632(13) Uani 1 1 d . A .
H39 H -0.0205 -0.0730 0.2318 0.095 Uiso 1 1 calc R . .
C40 C 0.0612(3) 0.0394(3) 0.2276(2) 0.0423(10) Uani 1 1 d . . .
C41 C -0.1089(3) 0.4765(2) 0.35931(19) 0.0337(9) Uani 1 1 d D . .
C42 C -0.1422(3) 0.5708(2) 0.32522(19) 0.0395(10) Uani 1 1 d . A .
C43 C -0.2137(4) 0.6348(3) 0.3662(2) 0.0613(13) Uani 1 1 d . . .
H43 H -0.2378 0.6993 0.3439 0.092 Uiso 1 1 calc R A .
C44 C -0.2502(4) 0.6069(3) 0.4382(3) 0.0762(16) Uani 1 1 d . A .
H44 H -0.3018 0.6512 0.4646 0.114 Uiso 1 1 calc R . .
C45 C -0.2124(4) 0.5157(3) 0.4717(2) 0.0668(14) Uani 1 1 d . . .
H45 H -0.2353 0.4978 0.5220 0.100 Uiso 1 1 calc R A .
C46 C -0.1400(3) 0.4473(2) 0.4335(2) 0.0448(11) Uani 1 1 d . A .
C47 C 0.1417(3) 0.2027(2) 0.04842(17) 0.0331(9) Uani 1 1 d . A .
H47 H 0.1779 0.2427 0.0743 0.050 Uiso 1 1 calc R . .
C48 C -0.1020(3) 0.6041(3) 0.24639(19) 0.0437(11) Uani 1 1 d . . .
H48 H -0.0439 0.5498 0.2291 0.066 Uiso 1 1 calc R A .
C49 C -0.0980(4) 0.3467(3) 0.4726(2) 0.0487(11) Uani 1 1 d . . .
H49 H -0.0285 0.3165 0.4418 0.073 Uiso 1 1 calc R A .
C50 C 0.0338(3) 0.2665(2) 0.01096(18) 0.0509(11) Uani 1 1 d . . .
H50A H 0.0051 0.2316 -0.0211 0.076 Uiso 1 1 calc R A .
H50B H 0.0585 0.3243 -0.0178 0.076 Uiso 1 1 calc R . .
H50C H -0.0311 0.2842 0.0480 0.076 Uiso 1 1 calc R . .
C51 C 0.2360(3) 0.1641(2) -0.00788(18) 0.0444(10) Uani 1 1 d . . .
H51A H 0.3005 0.1187 0.0167 0.067 Uiso 1 1 calc R A .
H51B H 0.2694 0.2169 -0.0387 0.067 Uiso 1 1 calc R . .
H51C H 0.1992 0.1318 -0.0381 0.067 Uiso 1 1 calc R . .
C52 C 0.0637(3) 0.0255(3) 0.3099(2) 0.0521(11) Uani 1 1 d . A .
H52 H 0.1097 0.0719 0.3212 0.078 Uiso 1 1 calc R . .
C53 C 0.1246(4) -0.0736(3) 0.3398(2) 0.0735(14) Uani 1 1 d . . .
H53A H 0.0808 -0.1200 0.3289 0.110 Uiso 1 1 calc R A .
H53B H 0.1253 -0.0804 0.3927 0.110 Uiso 1 1 calc R . .
H53C H 0.2074 -0.0852 0.3175 0.110 Uiso 1 1 calc R . .
C54 C -0.0670(4) 0.0456(3) 0.3476(2) 0.0837(16) Uani 1 1 d . . .
H54A H -0.1108 -0.0033 0.3412 0.125 Uiso 1 1 calc R A .
H54B H -0.1085 0.1086 0.3256 0.125 Uiso 1 1 calc R . .
H54C H -0.0634 0.0441 0.3997 0.125 Uiso 1 1 calc R . .
C55 C -0.2059(4) 0.6281(3) 0.1993(2) 0.0901(16) Uani 1 1 d . A .
H55A H -0.2432 0.5719 0.2036 0.135 Uiso 1 1 calc R . .
H55B H -0.1765 0.6474 0.1485 0.135 Uiso 1 1 calc R . .
H55C H -0.2655 0.6805 0.2154 0.135 Uiso 1 1 calc R . .
C56 C -0.0366(4) 0.6873(3) 0.2367(2) 0.0794(15) Uani 1 1 d . A .
H56A H -0.0095 0.7047 0.1852 0.119 Uiso 1 1 calc R . .
H56B H 0.0330 0.6691 0.2655 0.119 Uiso 1 1 calc R . .
H56C H -0.0911 0.7421 0.2532 0.119 Uiso 1 1 calc R . .
C57 C -0.0554(4) 0.3426(3) 0.5463(2) 0.0748(14) Uani 1 1 d . A .
H57A H -0.1230 0.3679 0.5789 0.112 Uiso 1 1 calc R . .
H57B H 0.0076 0.3810 0.5411 0.112 Uiso 1 1 calc R . .
H57C H -0.0231 0.2763 0.5667 0.112 Uiso 1 1 calc R . .
C58 C -0.1963(4) 0.2870(3) 0.4808(2) 0.0755(14) Uani 1 1 d . A .
H58A H -0.1655 0.2214 0.5038 0.113 Uiso 1 1 calc R . .
H58B H -0.2208 0.2867 0.4327 0.113 Uiso 1 1 calc R . .
H58C H -0.2657 0.3145 0.5112 0.113 Uiso 1 1 calc R . .
C59 C 0.522(3) -0.5667(14) 0.4178(10) 0.110(6) Uani 0.570(6) 1 d PDU C 5
H59A H 0.4488 -0.5834 0.4454 0.166 Uiso 0.570(6) 1 calc PR C 5
H59B H 0.5767 -0.5575 0.4513 0.166 Uiso 0.570(6) 1 calc PR C 5
H59C H 0.5620 -0.6182 0.3914 0.166 Uiso 0.570(6) 1 calc PR C 5
C60 C 0.4918(15) -0.4772(11) 0.3652(9) 0.177(5) Uani 0.570(6) 1 d PDU C 5
H60A H 0.5028 -0.4297 0.3940 0.266 Uiso 0.570(6) 1 calc PR C 5
H60B H 0.5641 -0.4823 0.3301 0.266 Uiso 0.570(6) 1 calc PR C 5
C61 C 0.4116(14) -0.4252(10) 0.3228(8) 0.141(4) Uani 0.570(6) 1 d PDU C 5
H61A H 0.3510 -0.3956 0.3582 0.211 Uiso 0.570(6) 1 calc PR C 5
H61B H 0.3743 -0.4746 0.3091 0.211 Uiso 0.570(6) 1 calc PR C 5
C62 C 0.4003(12) -0.3510(8) 0.2576(7) 0.117(4) Uani 0.570(6) 1 d PDU C 5
H62A H 0.4711 -0.3194 0.2507 0.175 Uiso 0.570(6) 1 calc PR C 5
H62B H 0.4024 -0.3821 0.2149 0.175 Uiso 0.570(6) 1 calc PR C 5
C63 C 0.2955(10) -0.2803(9) 0.2591(6) 0.120(4) Uani 0.570(6) 1 d PDU C 5
H63A H 0.3068 -0.2355 0.2902 0.179 Uiso 0.570(6) 1 calc PR C 5
H63B H 0.2280 -0.3117 0.2829 0.179 Uiso 0.570(6) 1 calc PR C 5
C64 C 0.258(2) -0.2213(13) 0.1855(8) 0.095(6) Uani 0.570(6) 1 d PDU C 5
H64A H 0.3273 -0.1967 0.1579 0.143 Uiso 0.570(6) 1 calc PR C 5
H64B H 0.1933 -0.1678 0.1940 0.143 Uiso 0.570(6) 1 calc PR C 5
H64C H 0.2298 -0.2619 0.1577 0.143 Uiso 0.570(6) 1 calc PR C 5
C59A C 0.501(3) -0.5626(15) 0.3988(13) 0.085(6) Uani 0.430(6) 1 d PDU C 6
H59D H 0.4928 -0.5304 0.4409 0.127 Uiso 0.430(6) 1 calc PR C 6
H59E H 0.5862 -0.5868 0.3862 0.127 Uiso 0.430(6) 1 calc PR C 6
H59F H 0.4573 -0.6160 0.4107 0.127 Uiso 0.430(6) 1 calc PR C 6
C60A C 0.4496(19) -0.4928(10) 0.3350(9) 0.125(4) Uani 0.430(6) 1 d PDU C 6
H60C H 0.4917 -0.5124 0.2895 0.187 Uiso 0.430(6) 1 calc PR C 6
H60D H 0.3637 -0.4963 0.3353 0.187 Uiso 0.430(6) 1 calc PR C 6
C61A C 0.4588(19) -0.3973(10) 0.3345(12) 0.145(4) Uani 0.430(6) 1 d PDU C 6
H61C H 0.5403 -0.3870 0.3141 0.217 Uiso 0.430(6) 1 calc PR C 6
H61D H 0.4467 -0.3845 0.3850 0.217 Uiso 0.430(6) 1 calc PR C 6
C62A C 0.3698(17) -0.3316(13) 0.2912(8) 0.116(4) Uani 0.430(6) 1 d PDU C 6
H62C H 0.2985 -0.3201 0.3264 0.174 Uiso 0.430(6) 1 calc PR C 6
H62D H 0.4012 -0.2712 0.2800 0.174 Uiso 0.430(6) 1 calc PR C 6
C63A C 0.3200(14) -0.3357(9) 0.2255(6) 0.092(4) Uani 0.430(6) 1 d PDU C 6
H63C H 0.2628 -0.3805 0.2353 0.138 Uiso 0.430(6) 1 calc PR C 6
H63D H 0.3844 -0.3568 0.1885 0.138 Uiso 0.430(6) 1 calc PR C 6
C64A C 0.255(3) -0.2337(15) 0.1990(14) 0.100(8) Uani 0.430(6) 1 d PDU C 6
H64D H 0.1731 -0.2244 0.2224 0.150 Uiso 0.430(6) 1 calc PR C 6
H64E H 0.2530 -0.2234 0.1461 0.150 Uiso 0.430(6) 1 calc PR C 6
H64F H 0.2986 -0.1880 0.2116 0.150 Uiso 0.430(6) 1 calc PR C 6

loop_
_atom_site_aniso_label
_atom_site_aniso_U_11
_atom_site_aniso_U_22
_atom_site_aniso_U_33
_atom_site_aniso_U_23
_atom_site_aniso_U_13
_atom_site_aniso_U_12
Ge1 0.0307(3) 0.0236(2) 0.0334(3) -0.00273(16) -0.00883(17) -0.00305(16)
Ge2 0.0306(5) 0.0458(4) 0.0496(4) -0.0171(3) -0.0031(3) -0.0026(3)
Ge2A 0.0344(16) 0.0422(15) 0.0395(16) -0.0086(11) -0.0018(11) 0.0032(11)
N1 0.039(2) 0.0263(17) 0.034(2) 0.0003(14) -0.0121(15) -0.0083(14)
N2 0.036(2) 0.0273(18) 0.0366(19) 0.0049(14) -0.0152(14) -0.0129(14)
N3 0.0294(19) 0.0303(17) 0.0256(18) -0.0015(13) -0.0035(13) -0.0002(14)
N4 0.032(3) 0.037(5) 0.027(4) -0.007(4) -0.004(4) -0.003(4)
N4A 0.020(7) 0.033(10) 0.035(9) -0.004(7) 0.008(8) 0.005(8)
C1 0.081(3) 0.044(3) 0.055(3) 0.010(2) -0.034(2) -0.032(2)
C2 0.062(3) 0.025(2) 0.045(3) 0.0045(18) -0.023(2) -0.0187(19)
C3 0.093(4) 0.032(2) 0.048(3) 0.0110(19) -0.038(2) -0.034(2)
C4 0.065(3) 0.042(3) 0.051(3) 0.009(2) -0.029(2) -0.020(2)
C5 0.093(4) 0.068(3) 0.069(3) 0.028(2) -0.057(3) -0.044(3)
C6 0.035(2) 0.028(2) 0.032(2) 0.0031(17) -0.0068(18) -0.0157(17)
C7 0.039(2) 0.028(2) 0.032(3) 0.0062(17) -0.0119(18) -0.0140(17)
C8 0.046(3) 0.038(2) 0.036(3) 0.0061(19) -0.007(2) -0.0116(18)
C9 0.045(3) 0.057(3) 0.038(3) 0.008(2) -0.006(2) -0.019(2)
C10 0.034(3) 0.058(3) 0.041(3) -0.006(2) 0.0071(19) -0.014(2)
C11 0.033(2) 0.031(2) 0.045(3) 0.0016(18) -0.0016(19) -0.0116(17)
C12 0.036(2) 0.034(2) 0.036(3) 0.0092(17) -0.0188(19) -0.0129(18)
C13 0.042(3) 0.035(2) 0.038(3) 0.0040(18) -0.020(2) -0.0094(18)
C14 0.053(3) 0.041(2) 0.037(3) 0.0100(19) -0.0135(19) -0.011(2)
C15 0.064(3) 0.038(3) 0.057(3) 0.020(2) -0.011(2) -0.013(2)
C16 0.055(3) 0.027(2) 0.069(3) 0.005(2) -0.014(2) -0.0065(19)
C17 0.033(2) 0.031(2) 0.054(3) 0.0060(19) -0.014(2) -0.0090(17)
C18 0.055(3) 0.029(2) 0.036(2) 0.0019(17) -0.0111(19) -0.0019(18)
C19 0.033(3) 0.036(2) 0.058(3) 0.0043(19) 0.001(2) -0.0053(18)
C20 0.075(4) 0.037(3) 0.068(3) 0.000(2) 0.009(3) -0.011(2)
C21 0.024(2) 0.040(2) 0.068(3) 0.011(2) -0.010(2) -0.0014(17)
C22 0.064(3) 0.040(2) 0.044(3) -0.0055(18) -0.003(2) 0.011(2)
C23 0.087(4) 0.037(3) 0.072(3) -0.002(2) -0.021(2) -0.005(2)
C24 0.061(3) 0.057(3) 0.106(4) -0.013(3) -0.004(3) 0.003(2)
C25 0.038(3) 0.068(3) 0.120(4) 0.013(3) -0.021(3) -0.008(2)
C26 0.073(4) 0.136(5) 0.076(4) -0.059(3) 0.006(3) -0.013(3)
C27 0.090(6) 0.043(5) 0.014(4) -0.005(3) -0.026(4) -0.005(4)
C27A 0.173(15) 0.090(11) 0.128(13) -0.022(9) -0.052(10) -0.030(10)
C28 0.075(3) 0.052(3) 0.077(3) -0.017(2) 0.015(3) -0.010(2)
C29 0.043(3) 0.087(3) 0.118(4) 0.031(3) -0.013(3) -0.013(2)
C30 0.029(3) 0.040(4) 0.035(3) -0.006(2) -0.006(2) -0.004(2)
C31 0.028(3) 0.028(3) 0.018(3) 0.0059(19) -0.001(3) -0.006(3)
C32 0.025(4) 0.027(3) 0.032(4) 0.006(2) -0.006(3) 0.001(3)
C33 0.039(3) 0.036(3) 0.030(3) 0.001(2) -0.014(3) -0.015(3)
C34 0.056(3) 0.057(3) 0.057(3) -0.0109(11) -0.0065(11) -0.0123(12)
C30A 0.035(7) 0.028(7) 0.025(8) -0.013(5) 0.004(8) -0.003(8)
C31A 0.035(3) 0.035(3) 0.035(3) -0.0056(12) -0.0035(11) -0.0066(11)
C32A 0.039(3) 0.039(3) 0.039(3) -0.0064(12) -0.0039(11) -0.0077(11)
C33A 0.044(3) 0.044(3) 0.044(3) -0.0071(12) -0.0037(11) -0.0078(11)
C34A 0.051(4) 0.052(4) 0.053(4) -0.0092(12) -0.0049(11) -0.0098(12)
C35 0.024(2) 0.038(2) 0.036(3) -0.0043(18) -0.0098(18) -0.0048(17)
C36 0.025(2) 0.041(2) 0.030(3) 0.0020(18) 0.0035(17) -0.0111(17)
C37 0.054(3) 0.060(3) 0.041(3) 0.000(2) -0.012(2) -0.026(2)
C38 0.079(4) 0.080(3) 0.051(3) 0.005(2) -0.025(2) -0.055(3)
C39 0.070(3) 0.073(3) 0.054(3) 0.018(2) -0.025(2) -0.047(3)
C40 0.042(3) 0.052(3) 0.034(3) 0.011(2) -0.0116(19) -0.022(2)
C41 0.030(2) 0.034(2) 0.037(3) -0.0080(18) 0.0067(18) -0.0076(17)
C42 0.037(2) 0.038(2) 0.040(3) -0.0070(19) 0.0022(19) -0.0035(18)
C43 0.065(3) 0.039(3) 0.071(3) -0.011(2) 0.011(3) 0.003(2)
C44 0.112(4) 0.039(3) 0.065(4) -0.022(2) 0.038(3) 0.000(3)
C45 0.089(4) 0.054(3) 0.054(3) -0.020(2) 0.030(2) -0.016(2)
C46 0.054(3) 0.034(2) 0.045(3) -0.0108(19) 0.010(2) -0.0090(19)
C47 0.036(2) 0.034(2) 0.029(2) -0.0031(16) -0.0057(17) -0.0056(17)
C48 0.047(3) 0.039(2) 0.039(3) -0.0012(18) -0.005(2) 0.0001(19)
C49 0.064(3) 0.042(3) 0.040(3) -0.0061(19) 0.010(2) -0.019(2)
C50 0.051(3) 0.056(3) 0.040(3) -0.0013(19) -0.0054(19) -0.003(2)
C51 0.040(3) 0.050(2) 0.045(3) -0.0113(19) 0.0009(19) -0.0120(18)
C52 0.050(3) 0.067(3) 0.041(3) 0.007(2) -0.013(2) -0.022(2)
C53 0.094(4) 0.079(3) 0.056(3) 0.010(2) -0.034(3) -0.039(3)
C54 0.065(4) 0.131(4) 0.045(3) 0.016(3) -0.001(2) -0.027(3)
C55 0.085(4) 0.127(4) 0.060(3) 0.010(3) -0.021(3) -0.041(3)
C56 0.069(4) 0.079(4) 0.085(4) -0.004(3) 0.015(3) -0.023(3)
C57 0.110(4) 0.071(3) 0.047(3) -0.001(2) -0.012(3) -0.029(3)
C58 0.093(4) 0.053(3) 0.077(4) 0.006(2) -0.007(3) -0.021(3)
C59 0.086(14) 0.190(10) 0.049(10) -0.014(7) -0.023(7) -0.004(8)
C60 0.150(10) 0.188(10) 0.181(11) 0.037(8) -0.069(7) -0.033(9)
C61 0.159(10) 0.154(9) 0.121(8) 0.004(6) -0.073(6) -0.046(7)
C62 0.160(9) 0.095(7) 0.105(8) -0.025(5) -0.027(7) -0.027(5)
C63 0.108(8) 0.143(8) 0.106(7) 0.000(6) -0.012(6) -0.038(5)
C64 0.078(9) 0.144(13) 0.059(7) -0.037(7) 0.025(6) -0.011(8)
C59A 0.091(13) 0.104(8) 0.055(12) -0.039(7) -0.036(10) 0.035(8)
C60A 0.149(11) 0.134(7) 0.105(9) 0.007(7) -0.103(7) -0.031(8)
C61A 0.160(10) 0.133(7) 0.146(9) 0.016(7) -0.062(7) -0.047(8)
C62A 0.142(10) 0.114(8) 0.100(9) 0.011(7) -0.033(7) -0.056(7)
C63A 0.109(9) 0.088(7) 0.085(8) -0.041(6) -0.002(6) -0.012(7)
C64A 0.122(14) 0.083(9) 0.101(15) 0.012(11) -0.017(11) -0.058(9)

loop_
_atom_type_symbol
_atom_type_description
_atom_type_scat_dispersion_real
_atom_type_scat_dispersion_imag
_atom_type_scat_source
C C 0.0033 0.0016 'International Tables Vol C Tables 4.2.6.8 and 6.1.1.4'
H H 0.0000 0.0000 'International Tables Vol C Tables 4.2.6.8 and 6.1.1.4'
N N 0.0061 0.0033 'International Tables Vol C Tables 4.2.6.8 and 6.1.1.4'
Ge Ge 0.1547 1.8001 'International Tables Vol C Tables 4.2.6.8 and 6.1.1.4'

loop_
_geom_angle_atom_site_label_1
_geom_angle_atom_site_label_2
_geom_angle_atom_site_label_3
_geom_angle
N3 Ge1 N1 105.12(11)
N3 Ge1 N2 105.42(11)
N1 Ge1 N2 88.68(11)
C30 Ge2 N4 95.6(3)
C30A Ge2A N4A 91.7(7)
C2 N1 C6 116.5(3)
C2 N1 Ge1 127.8(2)
C6 N1 Ge1 113.1(2)
C4 N2 C12 117.2(3)
C4 N2 Ge1 126.4(2)
C12 N2 Ge1 114.1(2)
C31 N3 C35 112.0(3)
C31 N3 C31A 20.6(7)
C35 N3 C31A 132.6(7)
C31 N3 Ge1 137.6(3)
C35 N3 Ge1 110.38(18)
C31A N3 Ge1 117.0(7)
C33 N4 C41 124.4(7)
C33 N4 Ge2 123.4(5)
C41 N4 Ge2 112.3(5)
C33A N4A C41 125.3(18)
C33A N4A Ge2A 127.7(12)
C41 N4A Ge2A 106.9(13)
N1 C2 C3 123.6(3)
N1 C2 C1 120.1(3)
C3 C2 C1 116.2(3)
C2 C3 C4 127.8(4)
N2 C4 C3 124.3(3)
N2 C4 C5 122.1(3)
C3 C4 C5 113.6(4)
C7 C6 C11 121.3(3)
C7 C6 N1 121.6(3)
C11 C6 N1 117.1(3)
C8 C7 C6 117.7(3)
C8 C7 C18 119.4(3)
C6 C7 C18 122.8(3)
C9 C8 C7 122.1(3)
C8 C9 C10 119.6(3)
C9 C10 C11 121.2(3)
C10 C11 C6 118.0(3)
C10 C11 C19 119.4(3)
C6 C11 C19 122.4(3)
C13 C12 C17 121.1(3)
C13 C12 N2 120.1(3)
C17 C12 N2 118.7(3)
C14 C13 C12 118.0(3)
C14 C13 C20 117.5(3)
C12 C13 C20 124.5(3)
C15 C14 C13 121.4(4)
C14 C15 C16 119.9(3)
C15 C16 C17 121.9(3)
C16 C17 C12 117.7(3)
C16 C17 C21 118.8(3)
C12 C17 C21 123.4(3)
C7 C18 C22 112.2(3)
C7 C18 C23 111.1(3)
C22 C18 C23 108.7(3)
C24 C19 C25 110.1(3)
C24 C19 C11 112.0(3)
C25 C19 C11 110.2(3)
C27A C20 C26 117.8(7)
C27A C20 C13 124.8(7)
C26 C20 C13 116.6(4)
C27A C20 C27 55.2(6)
C26 C20 C27 100.3(4)
C13 C20 C27 106.2(3)
C17 C21 C29 111.1(3)
C17 C21 C28 113.0(3)
C29 C21 C28 111.2(3)
C31 C30 Ge2 126.5(4)
C30 C31 C32 122.5(4)
C30 C31 N3 124.2(5)
C32 C31 N3 113.3(4)
C33 C32 C31 124.1(5)
N4 C33 C32 127.9(6)
N4 C33 C34 116.2(6)
C32 C33 C34 115.8(6)
C31A C30A Ge2A 130.5(12)
C32A C31A C30A 118.5(13)
C32A C31A N3 114.2(12)
C30A C31A N3 127.3(12)
C31A C32A C33A 126.3(15)
N4A C33A C32A 125.2(16)
N4A C33A C34A 114.3(15)
C32A C33A C34A 120.5(15)
C40 C35 C36 119.4(3)
C40 C35 N3 120.7(3)
C36 C35 N3 119.9(3)
C37 C36 C35 118.0(3)
C37 C36 C47 118.0(3)
C35 C36 C47 123.9(3)
C38 C37 C36 122.8(4)
C39 C38 C37 118.2(4)
C38 C39 C40 122.1(4)
C39 C40 C35 119.4(4)
C39 C40 C52 118.3(4)
C35 C40 C52 122.3(4)
C42 C41 C46 121.6(3)
C42 C41 N4A 117(4)
C46 C41 N4A 121(4)
C42 C41 N4 120.6(14)
C46 C41 N4 117.6(14)
N4A C41 N4 7(3)
C41 C42 C43 117.9(3)
C41 C42 C48 121.8(3)
C43 C42 C48 120.3(3)
C44 C43 C42 121.6(3)
C45 C44 C43 119.9(3)
C44 C45 C46 121.5(4)
C41 C46 C45 117.4(3)
C41 C46 C49 122.5(3)
C45 C46 C49 120.2(3)
C36 C47 C51 111.5(3)
C36 C47 C50 110.2(3)
C51 C47 C50 110.1(3)
C55 C48 C42 111.5(3)
C55 C48 C56 110.8(3)
C42 C48 C56 112.4(3)
C57 C49 C46 113.7(3)
C57 C49 C58 109.5(3)
C46 C49 C58 111.0(3)
C53 C52 C40 111.3(3)
C53 C52 C54 109.6(3)
C40 C52 C54 110.4(3)
C61 C60 C59 145.5(19)
C60 C61 C62 141.2(17)
C63 C62 C61 115.3(13)
C62 C63 C64 117.2(13)
C61A C60A C59A 114.4(17)
C60A C61A C62A 110.9(17)
C63A C62A C61A 132.8(18)
C62A C63A C64A 105.4(16)

loop_
_geom_bond_atom_site_label_1
_geom_bond_atom_site_label_2
_geom_bond_distance
Ge1 N3 1.959(3)
Ge1 N1 2.038(3)
Ge1 N2 2.073(3)
Ge2 C30 1.869(5)
Ge2 N4 1.919(9)
Ge2A C30A 1.876(14)
Ge2A N4A 1.95(2)
N1 C2 1.343(4)
N1 C6 1.456(4)
N2 C4 1.310(4)
N2 C12 1.456(4)
N3 C31 1.405(5)
N3 C35 1.450(4)
N3 C31A 1.445(13)
N4 C33 1.334(9)
N4 C41 1.450(6)
N4A C33A 1.29(2)
N4A C41 1.428(14)
C1 C2 1.510(5)
C2 C3 1.381(5)
C3 C4 1.398(5)
C4 C5 1.528(5)
C6 C7 1.404(4)
C6 C11 1.414(4)
C7 C8 1.380(4)
C7 C18 1.520(4)
C8 C9 1.372(4)
C9 C10 1.385(4)
C10 C11 1.382(4)
C11 C19 1.532(4)
C12 C13 1.399(4)
C12 C17 1.407(4)
C13 C14 1.392(4)
C13 C20 1.529(5)
C14 C15 1.367(5)
C15 C16 1.368(5)
C16 C17 1.385(5)
C17 C21 1.517(5)
C18 C22 1.533(5)
C18 C23 1.542(5)
C19 C24 1.516(5)
C19 C25 1.526(5)
C20 C27A 1.418(11)
C20 C26 1.489(6)
C20 C27 1.666(7)
C21 C29 1.521(5)
C21 C28 1.533(5)
C30 C31 1.397(6)
C31 C32 1.407(6)
C32 C33 1.380(7)
C33 C34 1.569(7)
C30A C31A 1.422(13)
C31A C32A 1.408(13)
C32A C33A 1.405(13)
C33A C34A 1.562(9)
C35 C40 1.410(5)
C35 C36 1.423(4)
C36 C37 1.393(5)
C36 C47 1.503(4)
C37 C38 1.380(5)
C38 C39 1.382(5)
C39 C40 1.382(5)
C40 C52 1.525(5)
C41 C42 1.394(4)
C41 C46 1.400(4)
C42 C43 1.390(4)
C42 C48 1.512(4)
C43 C44 1.373(5)
C44 C45 1.361(5)
C45 C46 1.406(4)
C46 C49 1.516(4)
C47 C51 1.514(4)
C47 C50 1.540(4)
C48 C55 1.511(5)
C48 C56 1.515(5)
C49 C57 1.510(5)
C49 C58 1.527(5)
C52 C53 1.500(5)
C52 C54 1.565(5)
C59 C60 1.482(12)
C60 C61 1.309(11)
C61 C62 1.467(12)
C62 C63 1.410(11)
C63 C64 1.540(13)
C59A C60A 1.508(13)
C60A C61A 1.409(13)
C61A C62A 1.455(13)
C62A C63A 1.438(12)
C63A C64A 1.533(14)
